data_7709569
loop_
_publ_author_name
'Yin, Zhu-Bao'
'Wei, Junnian'
'Xi, Zhenfeng'

_publ_section_title
;
 Trisyl-based multidentate ligands: synthesis and their transition-metal
 complexes
;
_journal_name_full 'Dalton Transactions'
_journal_paper_doi 10.1039/D2DT00049K
_journal_year 2022
_chemical_formula_moiety '2(C31 H58 Li2 N2 O Si3)'
_chemical_formula_sum 'C62 H116 Li4 N4 O2 Si6'
_chemical_formula_weight 1145.88
_chemical_properties_physical Air-sensitive,Moisture-sensitive
_space_group_crystal_system triclinic
_space_group_IT_number 2
_space_group_name_Hall '-P 1'
_space_group_name_H-M_alt 'P -1'
_atom_sites_solution_hydrogens geom
_atom_sites_solution_primary dual
_audit_creation_date 2021-12-02
_audit_creation_method
;
Olex2 1.2
(compiled 2018.05.29 svn.r3508 for OlexSys, GUI svn.r5506)
;
_audit_update_record
;
2021-12-02 deposited with the CCDC.	2022-02-15 downloaded from the CCDC.
;
_cell_angle_alpha 77.906(2)
_cell_angle_beta 84.578(2)
_cell_angle_gamma 75.704(2)
_cell_formula_units_Z 2
_cell_length_a 10.0442(3)
_cell_length_b 16.4938(4)
_cell_length_c 22.9493(5)
_cell_measurement_reflns_used 22978
_cell_measurement_temperature 180.00(10)
_cell_measurement_theta_max 29.3090
_cell_measurement_theta_min 2.4380
_cell_volume 3598.77(16)
_computing_cell_refinement 'CrysAlisPro 1.171.39.46 (Rigaku OD, 2018)'
_computing_data_collection 'CrysAlisPro 1.171.39.46 (Rigaku OD, 2018)'
_computing_data_reduction 'CrysAlisPro 1.171.39.46 (Rigaku OD, 2018)'
_computing_molecular_graphics 'Olex2 (Dolomanov et al., 2009)'
_computing_publication_material 'Olex2 (Dolomanov et al., 2009)'
_computing_structure_refinement 'ShelXL (Sheldrick, 2015)'
_computing_structure_solution 'ShelXT (Sheldrick, 2015)'
_diffrn_ambient_environment N~2~
_diffrn_ambient_temperature 180.00(10)
_diffrn_detector 'CCD plate'
_diffrn_measured_fraction_theta_full 0.999
_diffrn_measured_fraction_theta_max 0.999
_diffrn_measurement_details
;
List of Runs (angles in degrees, time in seconds):

  # Type    Start    End  Width  t~exp~   \w     \q     \k     \f   Frames
#--------------------------------------------------------------------------
  1  \w    -50.00 -24.00   0.50    4.03    --  -12.90 -57.00 -30.00   52
  2  \w    -10.00 102.00   0.50    4.03    --   12.90  77.00  30.00  224
  3  \w     28.00  73.00   0.50    4.03    --   12.90  57.00  90.00   90
  4  \w    -13.00  80.00   0.50    4.03    --   12.90  57.00-180.00  186
  5  \w     -6.00 102.00   0.50    4.03    --   12.90  57.00   0.00  216
  6  \w    -26.00  76.00   0.50    4.03    --   12.90  77.00-150.00  204
  7  \w    -14.00  97.00   0.50    4.03    --   12.90  57.00 -60.00  222
  8  \w    -28.00  -3.00   0.50    4.03    --   12.90 -19.00  90.00   50
  9  \w    -64.00 -38.00   0.50    4.03    --   12.90 -19.00  90.00   52
;
_diffrn_measurement_device 'four-circle diffractometer'
_diffrn_measurement_device_type 'XtaLAB AFC12 (RINC): Kappa single'
_diffrn_measurement_method '\w scans'
_diffrn_orient_matrix_type 'CrysAlisPro convention (1999,Acta A55,543-557)'
_diffrn_orient_matrix_UB_11 -0.0043155000
_diffrn_orient_matrix_UB_12 -0.0237001000
_diffrn_orient_matrix_UB_13 0.0294319000
_diffrn_orient_matrix_UB_21 0.0449674000
_diffrn_orient_matrix_UB_22 0.0214032000
_diffrn_orient_matrix_UB_23 0.0093267000
_diffrn_orient_matrix_UB_31 -0.0572790000
_diffrn_orient_matrix_UB_32 0.0320283000
_diffrn_orient_matrix_UB_33 0.0069232000
_diffrn_radiation_monochromator mirror
_diffrn_radiation_probe x-ray
_diffrn_radiation_type MoK\a
_diffrn_radiation_wavelength 0.71073
_diffrn_reflns_av_R_equivalents 0.0246
_diffrn_reflns_av_unetI/netI 0.0247
_diffrn_reflns_Laue_measured_fraction_full 0.999
_diffrn_reflns_Laue_measured_fraction_max 0.999
_diffrn_reflns_limit_h_max 12
_diffrn_reflns_limit_h_min -9
_diffrn_reflns_limit_k_max 20
_diffrn_reflns_limit_k_min -20
_diffrn_reflns_limit_l_max 27
_diffrn_reflns_limit_l_min -28
_diffrn_reflns_number 51412
_diffrn_reflns_point_group_measured_fraction_full 0.999
_diffrn_reflns_point_group_measured_fraction_max 0.999
_diffrn_reflns_theta_full 25.242
_diffrn_reflns_theta_max 26.022
_diffrn_reflns_theta_min 2.192
_diffrn_source 'Rotating-anode X-ray tube'
_diffrn_source_type 'Rigaku (Mo) X-ray Source'
_exptl_absorpt_coefficient_mu 0.155
_exptl_absorpt_correction_T_max 1.00000
_exptl_absorpt_correction_T_min 0.71239
_exptl_absorpt_correction_type multi-scan
_exptl_absorpt_process_details
;
CrysAlisPro 1.171.39.46 (Rigaku Oxford Diffraction, 2018)
Empirical absorption correction using spherical harmonics,
 implemented in SCALE3 ABSPACK scaling algorithm.
;
_exptl_crystal_colour 'clear light colourless'
_exptl_crystal_colour_lustre clear
_exptl_crystal_colour_modifier light
_exptl_crystal_colour_primary colourless
_exptl_crystal_density_diffrn 1.057
_exptl_crystal_description block
_exptl_crystal_F_000 1256
_exptl_crystal_size_max 0.2
_exptl_crystal_size_mid 0.2
_exptl_crystal_size_min 0.2
_refine_diff_density_max 0.529
_refine_diff_density_min -0.439
_refine_diff_density_rms 0.051
_refine_ls_extinction_method none
_refine_ls_goodness_of_fit_ref 1.019
_refine_ls_hydrogen_treatment constr
_refine_ls_matrix_type full
_refine_ls_number_parameters 852
_refine_ls_number_reflns 14186
_refine_ls_number_restraints 0
_refine_ls_restrained_S_all 1.019
_refine_ls_R_factor_all 0.0618
_refine_ls_R_factor_gt 0.0478
_refine_ls_shift/su_max 0.001
_refine_ls_shift/su_mean 0.000
_refine_ls_structure_factor_coef Fsqd
_refine_ls_weighting_details
;
 w=1/[\s^2^(Fo^2^)+(0.0857P)^2^+1.2534P]
 where P=(Fo^2^+2Fc^2^)/3
;
_refine_ls_weighting_scheme calc
_refine_ls_wR_factor_gt 0.1369
_refine_ls_wR_factor_ref 0.1486
_reflns_Friedel_coverage 0.000
_reflns_number_gt 11168
_reflns_number_total 14186
_reflns_threshold_expression 'I > 2\s(I)'
_cod_data_source_file d2dt00049k2.cif
_cod_data_source_block exp_6157
_cod_database_code 7709569
_shelxl_version_number 2013-2
_chemical_oxdiff_formula 'C H Si N Li O'
_chemical_oxdiff_usercomment 'FHM201214, 58Fe42Cugua'
_shelx_space_group_comment
;
The symmetry employed for this shelxl refinement is uniquely defined
by the following loop, which should always be used as a source of
symmetry information in preference to the above space-group names.
They are only intended as comments.
;
_shelx_estimated_absorpt_t_max 0.970
_shelx_estimated_absorpt_t_min 0.970
_reflns_odcompleteness_completeness 99.81
_reflns_odcompleteness_iscentric 1
_reflns_odcompleteness_theta 27.42
_olex2_refinement_description
;
1. Fixed Uiso
 At 1.2 times of:
  All C(H) groups, All C(H,H) groups, All C(H,H,H,H) groups
 At 1.5 times of:
  All C(H,H,H) groups
2. Others
 Sof(H59C)=Sof(H59D)=Sof(H61C)=Sof(H61D)=Sof(C60A)=Sof(H60C)=Sof(H60D)=1-FVAR(1)
 Sof(H59A)=Sof(H59B)=Sof(H61A)=Sof(H61B)=Sof(C60)=Sof(H60A)=Sof(H60B)=FVAR(1)
 Sof(H29C)=Sof(H29D)=Sof(C28A)=Sof(H28C)=Sof(H28D)=1-FVAR(2)
 Sof(H29A)=Sof(H29B)=Sof(C28)=Sof(H28A)=Sof(H28B)=FVAR(2)
 Sof(H25A)=Sof(C26A)=Sof(H26D)=Sof(H26E)=Sof(H26F)=Sof(C27A)=Sof(H27D)=
 Sof(H27E)=Sof(H27F)=1-FVAR(3)
 Sof(H25)=Sof(C26)=Sof(H26A)=Sof(H26B)=Sof(H26C)=Sof(C27)=Sof(H27A)=Sof(H27B)=
 Sof(H27C)=FVAR(3)
 Sof(Si1A)=Sof(C1A)=Sof(H1AA)=Sof(H1AB)=Sof(H1AC)=Sof(C2A)=Sof(H2AA)=Sof(H2AB)=
 Sof(H2AC)=Sof(C3A)=Sof(H3AA)=Sof(H3AB)=Sof(H3AC)=1-FVAR(4)
 Sof(Si1)=Sof(C1)=Sof(H1A)=Sof(H1B)=Sof(H1C)=Sof(C2)=Sof(H2A)=Sof(H2B)=
 Sof(H2C)=Sof(C3)=Sof(H3A)=Sof(H3B)=Sof(H3C)=FVAR(4)
 Sof(Si4A)=Sof(C32A)=Sof(H32D)=Sof(H32E)=Sof(H32F)=Sof(C33A)=Sof(H33D)=
 Sof(H33E)=Sof(H33F)=Sof(C34A)=Sof(H34D)=Sof(H34E)=Sof(H34F)=1-FVAR(5)
 Sof(Si4)=Sof(C32)=Sof(H32A)=Sof(H32B)=Sof(H32C)=Sof(C33)=Sof(H33A)=Sof(H33B)=
 Sof(H33C)=Sof(C34)=Sof(H34A)=Sof(H34B)=Sof(H34C)=FVAR(5)
3.a Ternary CH refined with riding coordinates:
 C13(H13), C22(H22), C25(H25A), C25(H25), C44(H44), C53(H53), C56(H56)
3.b Secondary CH2 refined with riding coordinates:
 C10(H10A,H10B), C29(H29A,H29B), C29(H29C,H29D), C30(H30A,H30B), C31(H31A,
 H31B), C28(H28A,H28B), C28A(H28C,H28D), C41(H41A,H41B), C59(H59A,H59B),
 C59(H59C,H59D), C61(H61A,H61B), C61(H61C,H61D), C62(H62A,H62B), C60(H60A,H60B),
  C60A(H60C,H60D)
3.c Aromatic/amide H refined with riding coordinates:
 C18(H18), C19(H19), C20(H20), C49(H49), C50(H50), C51(H51)
3.d Idealised Me refined as rotating group:
 C5(H5A,H5B,H5C), C6(H6A,H6B,H6C), C7(H7A,H7B,H7C), C8(H8A,H8B,H8C), C9(H9A,
 H9B,H9C), C12(H12A,H12B,H12C), C15(H15A,H15B,H15C), C23(H23A,H23B,H23C),
 C24(H24A,H24B,H24C), C1(H1A,H1B,H1C), C2(H2A,H2B,H2C), C3(H3A,H3B,H3C),
 C26(H26A,H26B,H26C), C27(H27A,H27B,H27C), C1A(H1AA,H1AB,H1AC), C2A(H2AA,H2AB,
 H2AC), C3A(H3AA,H3AB,H3AC), C26A(H26D,H26E,H26F), C27A(H27D,H27E,H27F),
 C36(H36A,H36B,H36C), C37(H37A,H37B,H37C), C38(H38A,H38B,H38C), C39(H39A,H39B,
 H39C), C40(H40A,H40B,H40C), C43(H43A,H43B,H43C), C46(H46A,H46B,H46C), C54(H54A,
 H54B,H54C), C55(H55A,H55B,H55C), C57(H57A,H57B,H57C), C58(H58A,H58B,H58C),
 C32(H32A,H32B,H32C), C33(H33A,H33B,H33C), C34(H34A,H34B,H34C), C32A(H32D,H32E,
 H32F), C33A(H33D,H33E,H33F), C34A(H34D,H34E,H34F)
;
_olex2_submission_special_instructions 'No special instructions were received'
_oxdiff_exptl_absorpt_empirical_details
;
Empirical correction (ABSPACK) includes:
- Absorption correction using spherical harmonics
- Frame scaling
;
_oxdiff_exptl_absorpt_empirical_full_max 1.365
_oxdiff_exptl_absorpt_empirical_full_min 0.650

loop_
_space_group_symop_operation_xyz
'x, y, z'
'-x, -y, -z'

loop_
_atom_site_label
_atom_site_type_symbol
_atom_site_fract_x
_atom_site_fract_y
_atom_site_fract_z
_atom_site_U_iso_or_equiv
_atom_site_adp_type
_atom_site_occupancy
_atom_site_site_symmetry_order
_atom_site_calc_flag
_atom_site_refinement_flags_posn
_atom_site_refinement_flags_adp
_atom_site_refinement_flags_occupancy
_atom_site_disorder_assembly
_atom_site_disorder_group
Si2 Si 0.00560(5) 0.20690(3) 0.31747(2) 0.02864(13) Uani 1 1 d . . . . .
Si3 Si 0.32124(4) 0.17565(3) 0.32080(2) 0.02640(12) Uani 1 1 d . . . . .
O1 O 0.54827(15) 0.13992(9) 0.12478(7) 0.0530(4) Uani 1 1 d . . . . .
N1 N 0.41464(13) 0.27040(9) 0.21959(6) 0.0277(3) Uani 1 1 d . . . . .
N2 N 0.22132(13) 0.32460(8) 0.12768(6) 0.0247(3) Uani 1 1 d . . . . .
C4 C 0.15523(15) 0.25270(10) 0.31456(7) 0.0236(3) Uani 1 1 d . . . . .
C5 C -0.16472(18) 0.27998(12) 0.33227(9) 0.0370(4) Uani 1 1 d . . . . .
H5A H -0.1653 0.2955 0.3704 0.056 Uiso 1 1 calc GR . . . .
H5B H -0.2372 0.2513 0.3323 0.056 Uiso 1 1 calc GR . . . .
H5C H -0.1787 0.3304 0.3017 0.056 Uiso 1 1 calc GR . . . .
C6 C -0.0197(2) 0.17415(15) 0.24585(10) 0.0508(5) Uani 1 1 d . . . . .
H6A H -0.0276 0.2225 0.2136 0.076 Uiso 1 1 calc GR . . . .
H6B H -0.1020 0.1534 0.2500 0.076 Uiso 1 1 calc GR . . . .
H6C H 0.0578 0.1300 0.2376 0.076 Uiso 1 1 calc GR . . . .
C7 C 0.0076(2) 0.10876(13) 0.37742(11) 0.0534(6) Uani 1 1 d . . . . .
H7A H 0.0792 0.0624 0.3678 0.080 Uiso 1 1 calc GR . . . .
H7B H -0.0796 0.0938 0.3799 0.080 Uiso 1 1 calc GR . . . .
H7C H 0.0241 0.1203 0.4151 0.080 Uiso 1 1 calc GR . . . .
C8 C 0.3851(2) 0.12392(13) 0.39798(8) 0.0418(5) Uani 1 1 d . . . . .
H8A H 0.3954 0.1671 0.4184 0.063 Uiso 1 1 calc GR . . . .
H8B H 0.4722 0.0846 0.3946 0.063 Uiso 1 1 calc GR . . . .
H8C H 0.3199 0.0939 0.4201 0.063 Uiso 1 1 calc GR . . . .
C9 C 0.33332(19) 0.08335(11) 0.28211(8) 0.0373(4) Uani 1 1 d . . . . .
H9A H 0.2654 0.0524 0.2997 0.056 Uiso 1 1 calc GR . . . .
H9B H 0.4233 0.0461 0.2865 0.056 Uiso 1 1 calc GR . . . .
H9C H 0.3174 0.1047 0.2405 0.056 Uiso 1 1 calc GR . . . .
C10 C 0.46223(16) 0.22786(11) 0.28009(7) 0.0307(4) Uani 1 1 d . . . . .
H10A H 0.4784 0.2693 0.3014 0.037 Uiso 1 1 calc R . . . .
H10B H 0.5473 0.1852 0.2774 0.037 Uiso 1 1 calc R . . . .
C11 C 0.48266(16) 0.32149(11) 0.18467(7) 0.0286(4) Uani 1 1 d . . . . .
C12 C 0.61171(19) 0.33819(14) 0.20355(9) 0.0444(5) Uani 1 1 d . . . . .
H12A H 0.5898 0.3667 0.2369 0.067 Uiso 1 1 calc GR . . . .
H12B H 0.6501 0.3735 0.1710 0.067 Uiso 1 1 calc GR . . . .
H12C H 0.6773 0.2850 0.2148 0.067 Uiso 1 1 calc GR . . . .
C13 C 0.43896(17) 0.36286(11) 0.12599(7) 0.0303(4) Uani 1 1 d . . . . .
H13 H 0.5152 0.3693 0.0968 0.036 Uiso 1 1 calc R . . . .
C14 C 0.31562(16) 0.36686(10) 0.10020(7) 0.0267(3) Uani 1 1 d . . . . .
C15 C 0.29384(19) 0.41985(12) 0.03802(8) 0.0376(4) Uani 1 1 d . . . . .
H15A H 0.2710 0.3864 0.0125 0.056 Uiso 1 1 calc GR . . . .
H15B H 0.3766 0.4375 0.0226 0.056 Uiso 1 1 calc GR . . . .
H15C H 0.2201 0.4692 0.0395 0.056 Uiso 1 1 calc GR . . . .
C16 C 0.09560(16) 0.33549(10) 0.09850(6) 0.0242(3) Uani 1 1 d . . . . .
C17 C -0.01364(16) 0.40641(10) 0.10289(7) 0.0270(3) Uani 1 1 d . . . . .
C18 C -0.14007(17) 0.41030(11) 0.08026(7) 0.0321(4) Uani 1 1 d . . . . .
H18 H -0.2134 0.4564 0.0837 0.039 Uiso 1 1 calc R . . . .
C19 C -0.15811(18) 0.34720(12) 0.05294(8) 0.0362(4) Uani 1 1 d . . . . .
H19 H -0.2433 0.3503 0.0387 0.043 Uiso 1 1 calc R . . . .
C20 C -0.04924(19) 0.27937(12) 0.04683(8) 0.0365(4) Uani 1 1 d . . . . .
H20 H -0.0613 0.2376 0.0275 0.044 Uiso 1 1 calc R . . . .
C21 C 0.07874(17) 0.27209(11) 0.06909(7) 0.0305(4) Uani 1 1 d . . . . .
C22 C -0.00102(18) 0.47753(11) 0.13288(8) 0.0330(4) Uani 1 1 d . . . . .
H22 H 0.0964 0.4702 0.1399 0.040 Uiso 1 1 calc R . . . .
C23 C -0.0514(2) 0.56590(12) 0.09401(9) 0.0435(5) Uani 1 1 d . . . . .
H23A H -0.0034 0.5682 0.0557 0.065 Uiso 1 1 calc GR . . . .
H23B H -0.0341 0.6086 0.1130 0.065 Uiso 1 1 calc GR . . . .
H23C H -0.1484 0.5761 0.0890 0.065 Uiso 1 1 calc GR . . . .
C24 C -0.0800(2) 0.47143(14) 0.19336(9) 0.0498(5) Uani 1 1 d . . . . .
H24A H -0.1755 0.4766 0.1877 0.075 Uiso 1 1 calc GR . . . .
H24B H -0.0709 0.5165 0.2121 0.075 Uiso 1 1 calc GR . . . .
H24C H -0.0433 0.4173 0.2182 0.075 Uiso 1 1 calc GR . . . .
C25 C 0.1972(2) 0.19693(12) 0.06081(9) 0.0434(5) Uani 1 1 d . . . . .
H25A H 0.2518 0.1899 0.0955 0.052 Uiso 0.260(5) 1 calc R . P A 2
H25 H 0.2814 0.2172 0.0600 0.052 Uiso 0.740(5) 1 calc R . P A 1
C29 C 0.7456(3) 0.0791(3) 0.07334(15) 0.1036(12) Uani 1 1 d . . . . .
H29A H 0.8288 0.0893 0.0510 0.124 Uiso 0.38(2) 1 calc R . P B 1
H29B H 0.7148 0.0364 0.0584 0.124 Uiso 0.38(2) 1 calc R . P B 1
H29C H 0.7662 0.0298 0.0544 0.124 Uiso 0.62(2) 1 calc R . P B 2
H29D H 0.8035 0.1172 0.0544 0.124 Uiso 0.62(2) 1 calc R . P B 2
C30 C 0.7676(3) 0.0534(3) 0.13634(17) 0.139(2) Uani 1 1 d . . . . .
H30A H 0.8364 0.0792 0.1471 0.167 Uiso 1 1 calc R . . . .
H30B H 0.7991 -0.0081 0.1470 0.167 Uiso 1 1 calc R . . . .
C31 C 0.6355(3) 0.0822(2) 0.16738(13) 0.1023(12) Uani 1 1 d . . . . .
H31A H 0.5960 0.0341 0.1848 0.123 Uiso 1 1 calc R . . . .
H31B H 0.6480 0.1101 0.1991 0.123 Uiso 1 1 calc R . . . .
Li1 Li 0.3962(3) 0.2252(2) 0.14574(14) 0.0404(7) Uani 1 1 d . . . . .
Li2 Li 0.2056(3) 0.30170(18) 0.22077(12) 0.0300(6) Uani 1 1 d . . . . .
Si1 Si 0.13569(10) 0.32965(7) 0.36400(6) 0.0267(2) Uani 0.837(4) 1 d . . P C 1
C1 C 0.0083(5) 0.4344(3) 0.3431(2) 0.0444(10) Uani 0.837(4) 1 d . . P C 1
H1A H 0.0422 0.4674 0.3079 0.067 Uiso 0.837(4) 1 calc GR . P C 1
H1B H -0.0045 0.4650 0.3752 0.067 Uiso 0.837(4) 1 calc GR . P C 1
H1C H -0.0780 0.4243 0.3355 0.067 Uiso 0.837(4) 1 calc GR . P C 1
C2 C 0.0847(2) 0.28695(16) 0.44377(9) 0.0409(6) Uani 0.837(4) 1 d . . P C 1
H2A H -0.0006 0.2702 0.4449 0.061 Uiso 0.837(4) 1 calc GR . P C 1
H2B H 0.0740 0.3305 0.4670 0.061 Uiso 0.837(4) 1 calc GR . P C 1
H2C H 0.1549 0.2385 0.4600 0.061 Uiso 0.837(4) 1 calc GR . P C 1
C3 C 0.2966(2) 0.36658(17) 0.36982(12) 0.0422(6) Uani 0.837(4) 1 d . . P C 1
H3A H 0.3665 0.3190 0.3876 0.063 Uiso 0.837(4) 1 calc GR . P C 1
H3B H 0.2767 0.4093 0.3942 0.063 Uiso 0.837(4) 1 calc GR . P C 1
H3C H 0.3286 0.3902 0.3307 0.063 Uiso 0.837(4) 1 calc GR . P C 1
C26 C 0.2072(4) 0.12662(19) 0.10990(16) 0.0609(11) Uani 0.740(5) 1 d . . P A 1
H26A H 0.1341 0.0988 0.1092 0.091 Uiso 0.740(5) 1 calc GR . P A 1
H26B H 0.2000 0.1469 0.1466 0.091 Uiso 0.740(5) 1 calc GR . P A 1
H26C H 0.2941 0.0869 0.1069 0.091 Uiso 0.740(5) 1 calc GR . P A 1
C27 C 0.1978(4) 0.1696(3) -0.00094(15) 0.0685(11) Uani 0.740(5) 1 d . . P A 1
H27A H 0.1891 0.2190 -0.0324 0.103 Uiso 0.740(5) 1 calc GR . P A 1
H27B H 0.1221 0.1437 -0.0010 0.103 Uiso 0.740(5) 1 calc GR . P A 1
H27C H 0.2826 0.1295 -0.0071 0.103 Uiso 0.740(5) 1 calc GR . P A 1
C28 C 0.6413(19) 0.1559(10) 0.0699(7) 0.085(5) Uani 0.38(2) 1 d . . P B 1
H28A H 0.5910 0.1674 0.0338 0.102 Uiso 0.38(2) 1 calc R . P B 1
H28B H 0.6807 0.2039 0.0702 0.102 Uiso 0.38(2) 1 calc R . P B 1
Si1A Si 0.1524(5) 0.3498(4) 0.3414(3) 0.0296(11) Uani 0.163(4) 1 d . . P C 2
C1A C 0.2254(12) 0.4301(7) 0.2843(5) 0.040(3) Uani 0.163(4) 1 d . . P C 2
H1AA H 0.3212 0.4067 0.2762 0.061 Uiso 0.163(4) 1 calc GR . P C 2
H1AB H 0.2153 0.4813 0.2996 0.061 Uiso 0.163(4) 1 calc GR . P C 2
H1AC H 0.1769 0.4431 0.2482 0.061 Uiso 0.163(4) 1 calc GR . P C 2
C2A C -0.019(3) 0.4168(18) 0.3612(13) 0.049(7) Uani 0.163(4) 1 d . . P C 2
H2AA H -0.0720 0.4382 0.3262 0.074 Uiso 0.163(4) 1 calc GR . P C 2
H2AB H -0.0060 0.4636 0.3769 0.074 Uiso 0.163(4) 1 calc GR . P C 2
H2AC H -0.0674 0.3827 0.3907 0.074 Uiso 0.163(4) 1 calc GR . P C 2
C3A C 0.2561(17) 0.3328(10) 0.4077(7) 0.058(4) Uani 0.163(4) 1 d . . P C 2
H3AA H 0.3516 0.3125 0.3972 0.088 Uiso 0.163(4) 1 calc GR . P C 2
H3AB H 0.2269 0.2915 0.4391 0.088 Uiso 0.163(4) 1 calc GR . P C 2
H3AC H 0.2433 0.3857 0.4211 0.088 Uiso 0.163(4) 1 calc GR . P C 2
C26A C 0.1409(9) 0.1095(4) 0.0746(4) 0.050(2) Uani 0.260(5) 1 d . . P A 2
H26D H 0.0846 0.1098 0.0430 0.074 Uiso 0.260(5) 1 calc GR . P A 2
H26E H 0.0874 0.1064 0.1116 0.074 Uiso 0.260(5) 1 calc GR . P A 2
H26F H 0.2176 0.0610 0.0774 0.074 Uiso 0.260(5) 1 calc GR . P A 2
C27A C 0.2856(11) 0.2043(6) 0.0175(5) 0.077(4) Uani 0.260(5) 1 d . . P A 2
H27D H 0.3615 0.1553 0.0231 0.116 Uiso 0.260(5) 1 calc GR . P A 2
H27E H 0.3181 0.2548 0.0161 0.116 Uiso 0.260(5) 1 calc GR . P A 2
H27F H 0.2437 0.2084 -0.0192 0.116 Uiso 0.260(5) 1 calc GR . P A 2
C28A C 0.5955(10) 0.1241(8) 0.0686(4) 0.079(3) Uani 0.62(2) 1 d . . P B 2
H28C H 0.5848 0.1772 0.0398 0.095 Uiso 0.62(2) 1 calc R . P B 2
H28D H 0.5443 0.0885 0.0561 0.095 Uiso 0.62(2) 1 calc R . P B 2
Si5 Si 0.50149(5) 0.79999(3) 0.17794(2) 0.02929(13) Uani 1 1 d . . . . .
Si6 Si 0.18741(5) 0.82996(3) 0.17771(2) 0.02771(12) Uani 1 1 d . . . . .
O2 O -0.03679(15) 0.87533(9) 0.36852(6) 0.0506(4) Uani 1 1 d . . . . .
N3 N 0.09303(13) 0.73778(9) 0.27930(6) 0.0267(3) Uani 1 1 d . . . . .
N4 N 0.28690(13) 0.68395(8) 0.37192(6) 0.0240(3) Uani 1 1 d . . . . .
C35 C 0.35305(16) 0.75252(10) 0.18500(7) 0.0250(3) Uani 1 1 d . . . . .
C36 C 0.67509(18) 0.72968(13) 0.16411(9) 0.0390(4) Uani 1 1 d . . . . .
H36A H 0.6891 0.6784 0.1940 0.059 Uiso 1 1 calc GR . . . .
H36B H 0.7453 0.7593 0.1658 0.059 Uiso 1 1 calc GR . . . .
H36C H 0.6795 0.7154 0.1254 0.059 Uiso 1 1 calc GR . . . .
C37 C 0.4929(2) 0.89483(14) 0.11443(11) 0.0568(6) Uani 1 1 d . . . . .
H37A H 0.4797 0.8788 0.0779 0.085 Uiso 1 1 calc GR . . . .
H37B H 0.5772 0.9134 0.1110 0.085 Uiso 1 1 calc GR . . . .
H37C H 0.4174 0.9404 0.1222 0.085 Uiso 1 1 calc GR . . . .
C38 C 0.5270(2) 0.83893(14) 0.24707(10) 0.0491(5) Uani 1 1 d . . . . .
H38A H 0.4483 0.8827 0.2546 0.074 Uiso 1 1 calc GR . . . .
H38B H 0.6077 0.8616 0.2411 0.074 Uiso 1 1 calc GR . . . .
H38C H 0.5382 0.7923 0.2806 0.074 Uiso 1 1 calc GR . . . .
C39 C 0.17349(19) 0.92288(11) 0.21604(9) 0.0378(4) Uani 1 1 d . . . . .
H39A H 0.0826 0.9591 0.2122 0.057 Uiso 1 1 calc GR . . . .
H39B H 0.2396 0.9549 0.1978 0.057 Uiso 1 1 calc GR . . . .
H39C H 0.1912 0.9019 0.2575 0.057 Uiso 1 1 calc GR . . . .
C40 C 0.1249(2) 0.88201(14) 0.10026(8) 0.0462(5) Uani 1 1 d . . . . .
H40A H 0.1068 0.8397 0.0810 0.069 Uiso 1 1 calc GR . . . .
H40B H 0.1942 0.9075 0.0773 0.069 Uiso 1 1 calc GR . . . .
H40C H 0.0421 0.9252 0.1033 0.069 Uiso 1 1 calc GR . . . .
C41 C 0.04716(16) 0.77705(11) 0.21805(7) 0.0308(4) Uani 1 1 d . . . . .
H41A H -0.0393 0.8190 0.2194 0.037 Uiso 1 1 calc R . . . .
H41B H 0.0344 0.7338 0.1976 0.037 Uiso 1 1 calc R . . . .
C42 C 0.02212(16) 0.68941(10) 0.31554(7) 0.0277(3) Uani 1 1 d . . . . .
C43 C -0.10968(18) 0.67489(13) 0.29774(9) 0.0407(4) Uani 1 1 d . . . . .
H43A H -0.1725 0.7288 0.2853 0.061 Uiso 1 1 calc GR . . . .
H43B H -0.1502 0.6421 0.3312 0.061 Uiso 1 1 calc GR . . . .
H43C H -0.0902 0.6444 0.2654 0.061 Uiso 1 1 calc GR . . . .
C44 C 0.06627(16) 0.64845(11) 0.37414(7) 0.0292(4) Uani 1 1 d . . . . .
H44 H -0.0099 0.6439 0.4037 0.035 Uiso 1 1 calc R . . . .
C45 C 0.19092(16) 0.64294(10) 0.39944(7) 0.0261(3) Uani 1 1 d . . . . .
C46 C 0.21354(18) 0.58906(12) 0.46131(8) 0.0352(4) Uani 1 1 d . . . . .
H46A H 0.1334 0.5676 0.4755 0.053 Uiso 1 1 calc GR . . . .
H46B H 0.2299 0.6232 0.4878 0.053 Uiso 1 1 calc GR . . . .
H46C H 0.2917 0.5422 0.4599 0.053 Uiso 1 1 calc GR . . . .
C47 C 0.41111(16) 0.67302(10) 0.40254(7) 0.0245(3) Uani 1 1 d . . . . .
C48 C 0.52301(16) 0.60404(10) 0.39749(7) 0.0267(3) Uani 1 1 d . . . . .
C49 C 0.64640(17) 0.59995(11) 0.42290(8) 0.0330(4) Uani 1 1 d . . . . .
H49 H 0.7215 0.5550 0.4192 0.040 Uiso 1 1 calc R . . . .
C50 C 0.65892(19) 0.66110(12) 0.45332(8) 0.0390(4) Uani 1 1 d . . . . .
H50 H 0.7422 0.6578 0.4693 0.047 Uiso 1 1 calc R . . . .
C51 C 0.54768(19) 0.72711(12) 0.45992(8) 0.0376(4) Uani 1 1 d . . . . .
H51 H 0.5561 0.7676 0.4812 0.045 Uiso 1 1 calc R . . . .
C52 C 0.42216(17) 0.73450(11) 0.43518(7) 0.0296(4) Uani 1 1 d . . . . .
C53 C 0.51592(17) 0.53427(10) 0.36483(7) 0.0296(4) Uani 1 1 d . . . . .
H53 H 0.4192 0.5399 0.3575 0.036 Uiso 1 1 calc R . . . .
C54 C 0.57033(19) 0.44511(11) 0.40190(9) 0.0398(4) Uani 1 1 d . . . . .
H54A H 0.6664 0.4370 0.4079 0.060 Uiso 1 1 calc GR . . . .
H54B H 0.5578 0.4029 0.3812 0.060 Uiso 1 1 calc GR . . . .
H54C H 0.5208 0.4396 0.4399 0.060 Uiso 1 1 calc GR . . . .
C55 C 0.5948(2) 0.54527(13) 0.30442(8) 0.0431(5) Uani 1 1 d . . . . .
H55A H 0.5552 0.5998 0.2807 0.065 Uiso 1 1 calc GR . . . .
H55B H 0.5893 0.5009 0.2842 0.065 Uiso 1 1 calc GR . . . .
H55C H 0.6894 0.5420 0.3105 0.065 Uiso 1 1 calc GR . . . .
C56 C 0.3017(2) 0.80815(12) 0.44322(8) 0.0376(4) Uani 1 1 d . . . . .
H56 H 0.2180 0.7890 0.4404 0.045 Uiso 1 1 calc R . . . .
C57 C 0.2919(3) 0.8335(2) 0.50391(12) 0.0764(8) Uani 1 1 d . . . . .
H57A H 0.2987 0.7836 0.5348 0.115 Uiso 1 1 calc GR . . . .
H57B H 0.2054 0.8728 0.5087 0.115 Uiso 1 1 calc GR . . . .
H57C H 0.3656 0.8600 0.5065 0.115 Uiso 1 1 calc GR . . . .
C58 C 0.3020(3) 0.88256(15) 0.39317(13) 0.0762(8) Uani 1 1 d . . . . .
H58A H 0.2156 0.9235 0.3940 0.114 Uiso 1 1 calc GR . . . .
H58B H 0.3154 0.8634 0.3558 0.114 Uiso 1 1 calc GR . . . .
H58C H 0.3752 0.9085 0.3976 0.114 Uiso 1 1 calc GR . . . .
C59 C -0.1350(3) 0.9233(2) 0.32625(12) 0.0810(9) Uani 1 1 d . . . . .
H59A H -0.1532 0.8867 0.3014 0.097 Uiso 0.636(18) 1 calc R . P D 1
H59B H -0.0990 0.9685 0.3007 0.097 Uiso 0.636(18) 1 calc R . P D 1
H59C H -0.1278 0.8985 0.2910 0.097 Uiso 0.364(18) 1 calc R . P D 2
H59D H -0.1294 0.9825 0.3148 0.097 Uiso 0.364(18) 1 calc R . P D 2
C61 C -0.2391(3) 0.9233(3) 0.42255(15) 0.0996(11) Uani 1 1 d . . . . .
H61A H -0.2679 0.9678 0.4460 0.120 Uiso 0.636(18) 1 calc R . P D 1
H61B H -0.2907 0.8800 0.4371 0.120 Uiso 0.636(18) 1 calc R . P D 1
H61C H -0.2900 0.8943 0.4548 0.120 Uiso 0.364(18) 1 calc R . P D 2
H61D H -0.2601 0.9834 0.4244 0.120 Uiso 0.364(18) 1 calc R . P D 2
C62 C -0.0898(3) 0.8859(2) 0.42648(12) 0.0868(10) Uani 1 1 d . . . . .
H62A H -0.0455 0.9234 0.4409 0.104 Uiso 1 1 calc R . . . .
H62B H -0.0732 0.8313 0.4538 0.104 Uiso 1 1 calc R . . . .
Li3 Li 0.1140(3) 0.7857(2) 0.35174(14) 0.0387(7) Uani 1 1 d . . . . .
Li4 Li 0.3018(3) 0.70542(19) 0.27923(12) 0.0307(6) Uani 1 1 d . . . . .
Si4 Si 0.35647(10) 0.65545(8) 0.15751(6) 0.0292(2) Uani 0.854(4) 1 d . . P E 1
C32 C 0.2533(3) 0.67127(18) 0.08986(12) 0.0547(7) Uani 0.854(4) 1 d . . P E 1
H32A H 0.2614 0.6173 0.0787 0.082 Uiso 0.854(4) 1 calc GR . P E 1
H32B H 0.2876 0.7090 0.0575 0.082 Uiso 0.854(4) 1 calc GR . P E 1
H32C H 0.1585 0.6956 0.0990 0.082 Uiso 0.854(4) 1 calc GR . P E 1
C33 C 0.5281(4) 0.5912(2) 0.13483(17) 0.0486(8) Uani 0.854(4) 1 d . . P E 1
H33A H 0.5679 0.6245 0.1015 0.073 Uiso 0.854(4) 1 calc GR . P E 1
H33B H 0.5163 0.5405 0.1238 0.073 Uiso 0.854(4) 1 calc GR . P E 1
H33C H 0.5878 0.5758 0.1676 0.073 Uiso 0.854(4) 1 calc GR . P E 1
C34 C 0.2828(2) 0.57391(14) 0.21428(10) 0.0411(6) Uani 0.854(4) 1 d . . P E 1
H34A H 0.3303 0.5610 0.2507 0.062 Uiso 0.854(4) 1 calc GR . P E 1
H34B H 0.2943 0.5228 0.1987 0.062 Uiso 0.854(4) 1 calc GR . P E 1
H34C H 0.1867 0.5969 0.2220 0.062 Uiso 0.854(4) 1 calc GR . P E 1
C60 C -0.2623(6) 0.9600(8) 0.3571(3) 0.076(2) Uani 0.636(18) 1 d . . P D 1
H60A H -0.3398 0.9438 0.3444 0.091 Uiso 0.636(18) 1 calc R . P D 1
H60B H -0.2794 1.0217 0.3495 0.091 Uiso 0.636(18) 1 calc R . P D 1
Si4A Si 0.3702(6) 0.6767(4) 0.1346(3) 0.0300(12) Uani 0.146(4) 1 d . . P E 2
C32A C 0.2081(13) 0.6374(9) 0.1321(7) 0.042(4) Uani 0.146(4) 1 d . . P E 2
H32D H 0.1383 0.6833 0.1125 0.063 Uiso 0.146(4) 1 calc GR . P E 2
H32E H 0.1759 0.6177 0.1720 0.063 Uiso 0.146(4) 1 calc GR . P E 2
H32F H 0.2284 0.5915 0.1105 0.063 Uiso 0.146(4) 1 calc GR . P E 2
C33A C 0.4165(14) 0.7153(10) 0.0560(5) 0.044(4) Uani 0.146(4) 1 d . . P E 2
H33D H 0.3465 0.7640 0.0398 0.066 Uiso 0.146(4) 1 calc GR . P E 2
H33E H 0.4242 0.6709 0.0338 0.066 Uiso 0.146(4) 1 calc GR . P E 2
H33F H 0.5029 0.7312 0.0534 0.066 Uiso 0.146(4) 1 calc GR . P E 2
C34A C 0.495(2) 0.5711(13) 0.1585(10) 0.046(5) Uani 0.146(4) 1 d . . P E 2
H34D H 0.4972 0.5351 0.1304 0.069 Uiso 0.146(4) 1 calc GR . P E 2
H34E H 0.4662 0.5441 0.1973 0.069 Uiso 0.146(4) 1 calc GR . P E 2
H34F H 0.5852 0.5803 0.1602 0.069 Uiso 0.146(4) 1 calc GR . P E 2
C60A C -0.2718(10) 0.9121(12) 0.3678(7) 0.073(3) Uani 0.364(18) 1 d . . P D 2
H60C H -0.3522 0.9549 0.3525 0.087 Uiso 0.364(18) 1 calc R . P D 2
H60D H -0.2883 0.8559 0.3706 0.087 Uiso 0.364(18) 1 calc R . P D 2

loop_
_atom_site_aniso_label
_atom_site_aniso_U_11
_atom_site_aniso_U_22
_atom_site_aniso_U_33
_atom_site_aniso_U_23
_atom_site_aniso_U_13
_atom_site_aniso_U_12
Si2 0.0242(2) 0.0279(2) 0.0345(3) -0.00620(19) -0.00240(18) -0.00678(19)
Si3 0.0239(2) 0.0291(2) 0.0222(2) -0.00077(18) -0.00432(17) -0.00106(18)
O1 0.0478(8) 0.0517(9) 0.0507(9) -0.0144(7) -0.0019(7) 0.0086(7)
N1 0.0211(7) 0.0374(8) 0.0228(7) -0.0017(6) -0.0053(5) -0.0052(6)
N2 0.0219(7) 0.0284(7) 0.0220(6) -0.0012(5) -0.0045(5) -0.0047(5)
C4 0.0221(8) 0.0252(8) 0.0224(7) -0.0030(6) -0.0041(6) -0.0038(6)
C5 0.0257(9) 0.0425(10) 0.0432(10) -0.0103(8) -0.0046(7) -0.0057(8)
C6 0.0391(11) 0.0602(14) 0.0633(14) -0.0320(11) -0.0084(10) -0.0117(10)
C7 0.0446(12) 0.0356(11) 0.0714(15) 0.0058(10) 0.0095(10) -0.0112(9)
C8 0.0393(10) 0.0473(11) 0.0278(9) 0.0035(8) -0.0080(8) 0.0035(9)
C9 0.0356(10) 0.0315(9) 0.0401(10) -0.0077(8) -0.0003(8) 0.0009(8)
C10 0.0210(8) 0.0425(10) 0.0256(8) -0.0026(7) -0.0082(6) -0.0027(7)
C11 0.0176(8) 0.0364(9) 0.0310(9) -0.0064(7) -0.0031(6) -0.0042(7)
C12 0.0317(10) 0.0615(13) 0.0422(11) 0.0027(9) -0.0097(8) -0.0224(9)
C13 0.0231(8) 0.0378(9) 0.0280(8) -0.0006(7) 0.0014(6) -0.0091(7)
C14 0.0246(8) 0.0293(8) 0.0234(8) -0.0023(6) -0.0014(6) -0.0034(7)
C15 0.0337(10) 0.0455(11) 0.0284(9) 0.0055(8) -0.0030(7) -0.0097(8)
C16 0.0228(8) 0.0305(8) 0.0172(7) 0.0012(6) -0.0033(6) -0.0062(6)
C17 0.0260(8) 0.0322(9) 0.0209(8) -0.0002(6) -0.0039(6) -0.0063(7)
C18 0.0241(8) 0.0384(10) 0.0289(9) 0.0007(7) -0.0050(7) -0.0026(7)
C19 0.0272(9) 0.0485(11) 0.0333(9) -0.0027(8) -0.0095(7) -0.0108(8)
C20 0.0389(10) 0.0401(10) 0.0347(9) -0.0074(8) -0.0089(8) -0.0143(8)
C21 0.0307(9) 0.0334(9) 0.0269(8) -0.0033(7) -0.0039(7) -0.0076(7)
C22 0.0271(9) 0.0333(9) 0.0363(9) -0.0083(7) -0.0091(7) 0.0014(7)
C23 0.0436(11) 0.0329(10) 0.0501(12) -0.0061(9) -0.0036(9) -0.0026(8)
C24 0.0612(14) 0.0500(12) 0.0346(10) -0.0133(9) -0.0049(9) -0.0007(10)
C25 0.0383(11) 0.0410(11) 0.0541(12) -0.0208(9) -0.0100(9) -0.0027(8)
C29 0.071(2) 0.126(3) 0.089(2) -0.015(2) 0.0334(18) 0.0046(19)
C30 0.060(2) 0.228(5) 0.091(3) -0.056(3) -0.0075(18) 0.057(3)
C31 0.078(2) 0.124(3) 0.0668(18) -0.0191(18) -0.0032(15) 0.0477(19)
Li1 0.0383(17) 0.0394(17) 0.0394(17) -0.0108(14) -0.0105(13) 0.0044(13)
Li2 0.0245(14) 0.0377(15) 0.0252(14) -0.0024(11) -0.0043(11) -0.0043(12)
Si1 0.0278(4) 0.0284(5) 0.0243(5) -0.0054(4) -0.0051(4) -0.0055(3)
C1 0.050(3) 0.032(2) 0.051(2) -0.0133(16) -0.0157(19) 0.0002(17)
C2 0.0409(13) 0.0546(15) 0.0267(11) -0.0097(10) -0.0033(9) -0.0079(11)
C3 0.0418(13) 0.0484(15) 0.0445(15) -0.0147(12) -0.0057(11) -0.0193(11)
C26 0.060(2) 0.0410(17) 0.064(2) 0.0031(15) 0.0102(17) 0.0061(15)
C27 0.067(2) 0.089(3) 0.055(2) -0.0422(19) 0.0028(16) -0.006(2)
C28 0.088(9) 0.077(8) 0.066(6) 0.008(5) 0.041(6) -0.010(5)
Si1A 0.030(2) 0.031(3) 0.030(3) -0.009(2) -0.004(2) -0.0088(16)
C1A 0.038(6) 0.039(7) 0.049(7) -0.014(5) -0.001(5) -0.014(5)
C2A 0.039(9) 0.040(13) 0.09(2) -0.044(13) 0.011(11) -0.020(8)
C3A 0.064(10) 0.066(10) 0.056(10) -0.023(8) -0.018(8) -0.019(8)
C26A 0.051(5) 0.017(3) 0.078(6) -0.006(4) -0.016(4) -0.001(3)
C27A 0.077(7) 0.046(5) 0.092(8) -0.018(5) 0.060(6) -0.003(5)
C28A 0.078(5) 0.092(6) 0.052(3) -0.013(4) 0.006(3) 0.004(3)
Si5 0.0256(2) 0.0300(3) 0.0324(3) -0.00566(19) -0.00066(19) -0.00724(19)
Si6 0.0253(2) 0.0304(3) 0.0234(2) -0.00066(18) -0.00488(17) -0.00141(19)
O2 0.0462(8) 0.0484(8) 0.0478(8) -0.0134(7) -0.0028(6) 0.0103(7)
N3 0.0212(7) 0.0335(8) 0.0243(7) -0.0032(6) -0.0059(5) -0.0047(6)
N4 0.0208(6) 0.0270(7) 0.0228(6) -0.0020(5) -0.0050(5) -0.0038(5)
C35 0.0229(8) 0.0286(8) 0.0226(8) -0.0039(6) -0.0041(6) -0.0040(6)
C36 0.0273(9) 0.0469(11) 0.0439(11) -0.0109(9) -0.0023(8) -0.0084(8)
C37 0.0460(12) 0.0439(12) 0.0681(15) 0.0089(11) 0.0103(11) -0.0092(10)
C38 0.0378(11) 0.0581(13) 0.0624(13) -0.0302(11) -0.0024(9) -0.0161(10)
C39 0.0365(10) 0.0311(9) 0.0411(10) -0.0049(8) 0.0006(8) -0.0015(8)
C40 0.0441(11) 0.0531(12) 0.0305(10) 0.0027(9) -0.0093(8) 0.0031(9)
C41 0.0233(8) 0.0395(10) 0.0271(8) -0.0026(7) -0.0086(6) -0.0031(7)
C42 0.0195(8) 0.0313(9) 0.0325(9) -0.0086(7) -0.0037(6) -0.0037(6)
C43 0.0268(9) 0.0529(12) 0.0436(11) -0.0006(9) -0.0092(8) -0.0161(8)
C44 0.0226(8) 0.0335(9) 0.0296(8) -0.0023(7) 0.0009(6) -0.0068(7)
C45 0.0241(8) 0.0265(8) 0.0245(8) -0.0034(6) -0.0007(6) -0.0014(6)
C46 0.0308(9) 0.0410(10) 0.0286(9) 0.0046(7) -0.0023(7) -0.0078(8)
C47 0.0246(8) 0.0286(8) 0.0183(7) 0.0011(6) -0.0042(6) -0.0060(6)
C48 0.0234(8) 0.0310(9) 0.0241(8) -0.0004(6) -0.0044(6) -0.0062(7)
C49 0.0244(8) 0.0374(10) 0.0350(9) -0.0021(8) -0.0073(7) -0.0049(7)
C50 0.0299(9) 0.0479(11) 0.0414(10) -0.0066(9) -0.0139(8) -0.0108(8)
C51 0.0420(10) 0.0407(10) 0.0360(10) -0.0100(8) -0.0108(8) -0.0153(8)
C52 0.0312(9) 0.0323(9) 0.0251(8) -0.0034(7) -0.0049(7) -0.0072(7)
C53 0.0232(8) 0.0294(9) 0.0347(9) -0.0070(7) -0.0075(7) -0.0002(7)
C54 0.0363(10) 0.0319(10) 0.0489(11) -0.0059(8) -0.0092(8) -0.0024(8)
C55 0.0425(11) 0.0488(12) 0.0368(10) -0.0134(9) -0.0031(8) -0.0039(9)
C56 0.0392(10) 0.0374(10) 0.0386(10) -0.0145(8) -0.0043(8) -0.0064(8)
C57 0.0691(17) 0.103(2) 0.0612(16) -0.0486(16) 0.0020(13) -0.0017(15)
C58 0.0732(18) 0.0445(13) 0.0831(19) 0.0102(13) 0.0164(14) 0.0117(12)
C59 0.0631(17) 0.098(2) 0.0625(16) -0.0281(15) -0.0150(13) 0.0325(15)
C61 0.0590(18) 0.134(3) 0.085(2) -0.009(2) 0.0242(16) -0.0038(19)
C62 0.081(2) 0.102(2) 0.0475(14) 0.0028(14) 0.0144(13) 0.0143(17)
Li3 0.0351(16) 0.0372(17) 0.0408(17) -0.0124(13) -0.0111(13) 0.0046(13)
Li4 0.0249(14) 0.0399(16) 0.0251(14) -0.0013(12) -0.0049(11) -0.0062(12)
Si4 0.0298(4) 0.0333(5) 0.0269(5) -0.0095(4) -0.0046(4) -0.0073(3)
C32 0.0723(19) 0.0617(17) 0.0393(15) -0.0147(13) -0.0190(13) -0.0226(14)
C33 0.0426(18) 0.047(2) 0.062(2) -0.0293(18) 0.0075(15) -0.0095(14)
C34 0.0452(13) 0.0364(12) 0.0446(13) -0.0099(10) -0.0020(10) -0.0132(10)
C60 0.042(3) 0.086(5) 0.087(4) -0.027(4) -0.004(2) 0.020(3)
Si4A 0.030(2) 0.031(3) 0.028(3) -0.004(2) -0.006(2) -0.0053(18)
C32A 0.029(7) 0.037(7) 0.064(10) -0.006(7) -0.021(6) -0.010(5)
C33A 0.041(8) 0.066(9) 0.025(6) -0.022(6) -0.005(5) 0.001(6)
C34A 0.047(12) 0.038(10) 0.058(13) -0.011(9) -0.013(9) -0.015(8)
C60A 0.045(4) 0.060(7) 0.116(8) -0.033(7) -0.010(4) -0.001(5)

loop_
_atom_type_symbol
_atom_type_description
_atom_type_scat_dispersion_real
_atom_type_scat_dispersion_imag
_atom_type_scat_source
C C 0.0033 0.0016 'International Tables Vol C Tables 4.2.6.8 and 6.1.1.4'
H H 0.0000 0.0000 'International Tables Vol C Tables 4.2.6.8 and 6.1.1.4'
Li Li -0.0003 0.0001 'International Tables Vol C Tables 4.2.6.8 and 6.1.1.4'
N N 0.0061 0.0033 'International Tables Vol C Tables 4.2.6.8 and 6.1.1.4'
O O 0.0106 0.0060 'International Tables Vol C Tables 4.2.6.8 and 6.1.1.4'
Si Si 0.0817 0.0704 'International Tables Vol C Tables 4.2.6.8 and 6.1.1.4'

loop_
_geom_angle_atom_site_label_1
_geom_angle_atom_site_label_2
_geom_angle_atom_site_label_3
_geom_angle
_geom_angle_site_symmetry_1
_geom_angle_site_symmetry_3
_geom_angle_publ_flag
C4 Si2 C5 115.06(8) . . ?
C4 Si2 C6 114.05(8) . . ?
C4 Si2 C7 114.71(9) . . ?
C5 Si2 C6 103.31(9) . . ?
C5 Si2 C7 103.29(9) . . ?
C7 Si2 C6 105.05(11) . . ?
C4 Si3 C8 118.38(8) . . ?
C4 Si3 C9 113.86(8) . . ?
C4 Si3 C10 109.97(7) . . ?
C8 Si3 C10 105.69(8) . . ?
C9 Si3 C8 104.60(9) . . ?
C9 Si3 C10 102.95(8) . . ?
C31 O1 Li1 122.74(17) . . ?
C31 O1 C28 104.6(7) . . ?
C28 O1 Li1 122.7(5) . . ?
C28A O1 C31 108.6(4) . . ?
C28A O1 Li1 128.6(4) . . ?
C10 N1 Li1 132.75(14) . . ?
C10 N1 Li2 110.00(12) . . ?
C11 N1 C10 120.27(13) . . ?
C11 N1 Li1 86.33(14) . . ?
C11 N1 Li2 119.01(13) . . ?
Li1 N1 Li2 83.48(13) . . ?
C14 N2 C16 118.70(13) . . ?
C14 N2 Li1 82.06(13) . . ?
C14 N2 Li2 117.87(13) . . ?
C16 N2 Li1 134.66(14) . . ?
C16 N2 Li2 115.62(12) . . ?
Li2 N2 Li1 80.65(12) . . ?
Si2 C4 Li2 108.11(10) . . ?
Si2 C4 Si1 113.59(9) . . ?
Si3 C4 Si2 115.22(8) . . ?
Si3 C4 Li2 90.75(10) . . ?
Si3 C4 Si1 112.44(9) . . ?
Si1 C4 Li2 114.68(12) . . ?
Si1A C4 Si2 124.2(2) . . ?
Si1A C4 Si3 113.80(18) . . ?
Si1A C4 Li2 96.2(3) . . ?
N1 C10 Si3 107.21(10) . . ?
N1 C11 C12 121.97(15) . . ?
N1 C11 C13 121.20(14) . . ?
N1 C11 Li1 59.76(12) . . ?
C12 C11 Li1 143.91(15) . . ?
C13 C11 C12 116.82(14) . . ?
C13 C11 Li1 72.76(12) . . ?
C11 C13 Li1 71.77(12) . . ?
C14 C13 C11 128.40(14) . . ?
C14 C13 Li1 71.32(12) . . ?
N2 C14 C13 122.91(14) . . ?
N2 C14 C15 120.40(14) . . ?
N2 C14 Li1 62.98(12) . . ?
C13 C14 C15 116.67(14) . . ?
C13 C14 Li1 73.79(12) . . ?
C15 C14 Li1 138.87(14) . . ?
C17 C16 N2 119.99(14) . . ?
C17 C16 C21 120.01(14) . . ?
C21 C16 N2 119.85(14) . . ?
C16 C17 C22 122.51(14) . . ?
C18 C17 C16 118.80(15) . . ?
C18 C17 C22 118.66(15) . . ?
C19 C18 C17 121.31(16) . . ?
C18 C19 C20 119.62(16) . . ?
C19 C20 C21 121.32(17) . . ?
C16 C21 C25 121.25(15) . . ?
C20 C21 C16 118.85(16) . . ?
C20 C21 C25 119.90(16) . . ?
C17 C22 C23 112.19(15) . . ?
C17 C22 C24 110.08(15) . . ?
C24 C22 C23 110.27(15) . . ?
C21 C25 C27 112.8(2) . . ?
C21 C25 C26A 109.3(3) . . ?
C26 C25 C21 113.00(19) . . ?
C26 C25 C27 112.5(2) . . ?
C27A C25 C21 120.5(5) . . ?
C27A C25 C26A 116.7(6) . . ?
C30 C29 C28A 105.4(4) . . ?
C28 C29 C30 102.9(8) . . ?
C29 C30 C31 106.9(3) . . ?
O1 C31 C30 107.2(3) . . ?
O1 Li1 N1 116.14(16) . . ?
O1 Li1 N2 154.12(19) . . ?
O1 Li1 C11 107.93(16) . . ?
O1 Li1 C13 113.55(17) . . ?
O1 Li1 C14 130.90(18) . . ?
N1 Li1 N2 87.66(13) . . ?
N1 Li1 C11 33.91(7) . . ?
N1 Li1 C13 65.53(11) . . ?
N1 Li1 C14 86.41(13) . . ?
N2 Li1 C11 85.84(12) . . ?
N2 Li1 C13 65.45(10) . . ?
N2 Li1 C14 34.96(7) . . ?
C11 Li1 C13 35.47(8) . . ?
C14 Li1 C11 66.30(10) . . ?
C14 Li1 C13 34.89(7) . . ?
N1 Li2 N2 87.64(11) . . ?
N1 Li2 C4 101.10(12) . . ?
N1 Li2 Si1A 98.31(14) . . ?
N2 Li2 C4 163.75(16) . . ?
N2 Li2 Si1A 155.53(19) . . ?
C4 Li2 Si1A 37.21(15) . . ?
C4 Si1 C1 117.05(19) . . ?
C4 Si1 C2 113.57(11) . . ?
C4 Si1 C3 114.46(11) . . ?
C1 Si1 C2 104.70(18) . . ?
C1 Si1 C3 101.15(19) . . ?
C3 Si1 C2 104.33(13) . . ?
C29 C28 O1 104.6(7) . . ?
C4 Si1A Li2 46.58(17) . . ?
C4 Si1A C1A 113.0(5) . . ?
C4 Si1A C2A 117.9(8) . . ?
C4 Si1A C3A 114.4(6) . . ?
C1A Si1A Li2 67.3(4) . . ?
C2A Si1A Li2 120.0(10) . . ?
C2A Si1A C1A 101.3(9) . . ?
C3A Si1A Li2 135.2(6) . . ?
C3A Si1A C1A 103.7(7) . . ?
C3A Si1A C2A 104.7(12) . . ?
O1 C28A C29 106.7(5) . . ?
C35 Si5 C36 117.17(8) . . ?
C35 Si5 C37 113.79(9) . . ?
C35 Si5 C38 113.39(8) . . ?
C36 Si5 C37 102.85(9) . . ?
C36 Si5 C38 102.53(9) . . ?
C37 Si5 C38 105.70(11) . . ?
C35 Si6 C39 114.15(8) . . ?
C35 Si6 C40 118.83(8) . . ?
C35 Si6 C41 109.18(7) . . ?
C39 Si6 C40 104.01(9) . . ?
C39 Si6 C41 103.19(8) . . ?
C40 Si6 C41 106.09(9) . . ?
C59 O2 Li3 123.60(16) . . ?
C62 O2 C59 109.31(18) . . ?
C62 O2 Li3 124.57(18) . . ?
C41 N3 Li3 133.75(14) . . ?
C41 N3 Li4 110.08(12) . . ?
C42 N3 C41 120.00(13) . . ?
C42 N3 Li3 86.00(14) . . ?
C42 N3 Li4 119.53(13) . . ?
Li4 N3 Li3 82.48(13) . . ?
C45 N4 C47 118.09(13) . . ?
C45 N4 Li3 82.63(13) . . ?
C45 N4 Li4 117.32(13) . . ?
C47 N4 Li3 133.85(13) . . ?
C47 N4 Li4 117.33(12) . . ?
Li4 N4 Li3 79.60(12) . . ?
Si5 C35 Si6 114.28(9) . . ?
Si5 C35 Li4 110.68(10) . . ?
Si5 C35 Si4 122.97(9) . . ?
Si5 C35 Si4A 112.2(2) . . ?
Si6 C35 Li4 90.94(10) . . ?
Si6 C35 Si4 113.64(9) . . ?
Si6 C35 Si4A 111.04(19) . . ?
Si4 C35 Li4 97.51(11) . . ?
Si4A C35 Li4 116.1(3) . . ?
N3 C41 Si6 106.75(10) . . ?
N3 C42 C43 121.89(15) . . ?
N3 C42 C44 121.25(14) . . ?
N3 C42 Li3 59.97(12) . . ?
C43 C42 Li3 143.26(14) . . ?
C44 C42 C43 116.85(14) . . ?
C44 C42 Li3 73.43(12) . . ?
C42 C44 Li3 71.24(12) . . ?
C45 C44 C42 128.64(14) . . ?
C45 C44 Li3 71.89(12) . . ?
N4 C45 C44 123.31(14) . . ?
N4 C45 C46 119.97(14) . . ?
N4 C45 Li3 62.73(11) . . ?
C44 C45 C46 116.71(14) . . ?
C44 C45 Li3 73.50(12) . . ?
C46 C45 Li3 140.50(14) . . ?
C48 C47 N4 120.33(14) . . ?
C48 C47 C52 119.99(14) . . ?
C52 C47 N4 119.60(14) . . ?
C47 C48 C53 122.49(14) . . ?
C49 C48 C47 118.79(15) . . ?
C49 C48 C53 118.71(15) . . ?
C50 C49 C48 121.39(16) . . ?
C51 C50 C49 119.69(16) . . ?
C50 C51 C52 121.27(16) . . ?
C47 C52 C56 121.31(15) . . ?
C51 C52 C47 118.79(16) . . ?
C51 C52 C56 119.90(15) . . ?
C48 C53 C54 111.89(14) . . ?
C48 C53 C55 110.28(14) . . ?
C55 C53 C54 110.58(15) . . ?
C52 C56 C57 113.96(17) . . ?
C58 C56 C52 110.54(16) . . ?
C58 C56 C57 111.8(2) . . ?
O2 C59 C60 109.8(3) . . ?
O2 C59 C60A 97.3(6) . . ?
C62 C61 C60 105.7(3) . . ?
C60A C61 C62 105.0(5) . . ?
O2 C62 C61 107.4(3) . . ?
O2 Li3 N3 114.66(16) . . ?
O2 Li3 N4 155.69(18) . . ?
O2 Li3 C42 107.09(15) . . ?
O2 Li3 C44 114.34(16) . . ?
O2 Li3 C45 132.75(18) . . ?
N3 Li3 N4 87.79(12) . . ?
N3 Li3 C42 34.03(7) . . ?
N3 Li3 C44 65.29(10) . . ?
N3 Li3 C45 85.85(12) . . ?
N4 Li3 C42 86.04(12) . . ?
N4 Li3 C44 65.18(10) . . ?
N4 Li3 C45 34.64(7) . . ?
C42 Li3 C44 35.33(7) . . ?
C42 Li3 C45 65.98(10) . . ?
C45 Li3 C44 34.61(7) . . ?
N3 Li4 N4 88.54(12) . . ?
N3 Li4 C35 100.54(12) . . ?
N4 Li4 C35 163.70(16) . . ?
C35 Si4 C32 115.40(12) . . ?
C35 Si4 C33 117.78(13) . . ?
C35 Si4 C34 113.24(10) . . ?
C32 Si4 C34 103.21(13) . . ?
C33 Si4 C32 102.37(17) . . ?
C33 Si4 C34 102.96(15) . . ?
C59 C60 C61 104.8(4) . . ?
C35 Si4A C32A 113.8(6) . . ?
C35 Si4A C34A 114.6(8) . . ?
C33A Si4A C35 116.1(6) . . ?
C33A Si4A C32A 104.6(7) . . ?
C33A Si4A C34A 106.4(9) . . ?
C34A Si4A C32A 99.4(8) . . ?
C61 C60A C59 102.5(6) . . ?

loop_
_geom_bond_atom_site_label_1
_geom_bond_atom_site_label_2
_geom_bond_distance
_geom_bond_site_symmetry_2
_geom_bond_publ_flag
Si2 C4 1.8316(16) . ?
Si2 C5 1.8810(18) . ?
Si2 C6 1.891(2) . ?
Si2 C7 1.889(2) . ?
Si3 C4 1.8271(16) . ?
Si3 C8 1.8941(18) . ?
Si3 C9 1.8910(18) . ?
Si3 C10 1.9066(17) . ?
O1 C31 1.411(3) . ?
O1 Li1 1.905(3) . ?
O1 C28 1.514(10) . ?
O1 C28A 1.385(7) . ?
N1 C10 1.483(2) . ?
N1 C11 1.310(2) . ?
N1 Li1 2.029(3) . ?
N1 Li2 2.033(3) . ?
N2 C14 1.345(2) . ?
N2 C16 1.4397(19) . ?
N2 Li1 2.091(3) . ?
N2 Li2 2.088(3) . ?
C4 Li2 2.193(3) . ?
C4 Si1 1.8372(18) . ?
C4 Si1A 1.826(5) . ?
C11 C12 1.509(2) . ?
C11 C13 1.432(2) . ?
C11 Li1 2.344(4) . ?
C13 C14 1.404(2) . ?
C13 Li1 2.357(4) . ?
C14 C15 1.513(2) . ?
C14 Li1 2.325(4) . ?
C16 C17 1.406(2) . ?
C16 C21 1.408(2) . ?
C17 C18 1.399(2) . ?
C17 C22 1.515(2) . ?
C18 C19 1.377(3) . ?
C19 C20 1.378(3) . ?
C20 C21 1.396(2) . ?
C21 C25 1.522(2) . ?
C22 C23 1.534(3) . ?
C22 C24 1.529(3) . ?
C25 C26 1.428(4) . ?
C25 C27 1.574(4) . ?
C25 C26A 1.637(7) . ?
C25 C27A 1.275(8) . ?
C29 C30 1.441(5) . ?
C29 C28 1.424(13) . ?
C29 C28A 1.510(9) . ?
C30 C31 1.464(4) . ?
Li2 Si1A 3.001(7) . ?
Si1 C1 1.879(6) . ?
Si1 C2 1.889(3) . ?
Si1 C3 1.888(3) . ?
Si1A C1A 1.892(14) . ?
Si1A C2A 1.88(3) . ?
Si1A C3A 1.860(16) . ?
Si5 C35 1.8276(16) . ?
Si5 C36 1.8807(19) . ?
Si5 C37 1.892(2) . ?
Si5 C38 1.892(2) . ?
Si6 C35 1.8279(16) . ?
Si6 C39 1.8916(19) . ?
Si6 C40 1.8962(18) . ?
Si6 C41 1.9040(17) . ?
O2 C59 1.419(3) . ?
O2 C62 1.415(3) . ?
O2 Li3 1.910(3) . ?
N3 C41 1.484(2) . ?
N3 C42 1.314(2) . ?
N3 Li3 2.032(3) . ?
N3 Li4 2.032(3) . ?
N4 C45 1.347(2) . ?
N4 C47 1.4436(19) . ?
N4 Li3 2.106(3) . ?
N4 Li4 2.079(3) . ?
C35 Li4 2.197(3) . ?
C35 Si4 1.8314(18) . ?
C35 Si4A 1.843(6) . ?
C42 C43 1.509(2) . ?
C42 C44 1.430(2) . ?
C42 Li3 2.342(4) . ?
C44 C45 1.404(2) . ?
C44 Li3 2.371(4) . ?
C45 C46 1.513(2) . ?
C45 Li3 2.350(3) . ?
C47 C48 1.404(2) . ?
C47 C52 1.411(2) . ?
C48 C49 1.400(2) . ?
C48 C53 1.518(2) . ?
C49 C50 1.376(3) . ?
C50 C51 1.376(3) . ?
C51 C52 1.399(2) . ?
C52 C56 1.517(2) . ?
C53 C54 1.534(2) . ?
C53 C55 1.530(2) . ?
C56 C57 1.524(3) . ?
C56 C58 1.495(3) . ?
C59 C60 1.459(6) . ?
C59 C60A 1.623(12) . ?
C61 C62 1.478(4) . ?
C61 C60 1.513(7) . ?
C61 C60A 1.389(12) . ?
Si4 C32 1.885(3) . ?
Si4 C33 1.877(4) . ?
Si4 C34 1.905(3) . ?
Si4A C32A 1.905(13) . ?
Si4A C33A 1.838(15) . ?
Si4A C34A 1.89(2) . ?
